data_1100851
loop_
_publ_author_name
'Ghosh, Sundargopal'
'Fehlner, Thomas P.'
'Beatty, Alicia M.'
'Noll, Bruce C.'

_publ_section_title
;
 Insertion of B-X (X = Cl, SMe~2~) Moieties into Ruthenaborane Frameworks:
 Synthesis and Characterization of (\h^5^-C~5~Me~5~Ru)~2~(\m-H)B~4~H~m~Cl~n~,
 (m, n = 4, 3; 5, 2; 7, 2),
 closo-1-(SMe~2~)-2,3-(\h^5^-C~5~Me~5~Ru)~2~(\m~3~-H)B~5~HCl~3~, and
 closo-2,3-(\h^5^-C~5~Me~5~Ru)~2~B~6~H~3~Cl~3~
;
_journal_coden_ASTM ORGND7
_journal_issue 10
_journal_name_full Organometallics
_journal_page_first 2473
_journal_page_last 2480
_journal_paper_doi 10.1021/om050083y
_journal_volume 24
_journal_year 2005
_chemical_formula_sum 'C22 H38 B5 Cl3 Ru2 S'
_chemical_formula_weight 697.12
_space_group_IT_number 14
_symmetry_cell_setting monoclinic
_symmetry_space_group_name_Hall '-P 2yn'
_symmetry_space_group_name_H-M 'P 1 21/n 1'
_atom_sites_solution_hydrogens difmap
_atom_sites_solution_primary direct
_atom_sites_solution_secondary difmap
_cell_angle_alpha 90.00
_cell_angle_beta 91.4140(10)
_cell_angle_gamma 90.00
_cell_formula_units_Z 4
_cell_length_a 8.4861(4)
_cell_length_b 20.9284(10)
_cell_length_c 15.9540(7)
_cell_measurement_reflns_used 7914
_cell_measurement_temperature 100(2)
_cell_measurement_theta_max 28.31
_cell_measurement_theta_min 2.33
_cell_volume 2832.6(2)
_diffrn_ambient_temperature 100(2)
_diffrn_detector_area_resol_mean ?
_diffrn_measurement_device_type 'Bruker P4'
_diffrn_measurement_method '\w scans'
_diffrn_radiation_monochromator graphite
_diffrn_radiation_source 'fine-focus sealed tube'
_diffrn_radiation_type MoK\a
_diffrn_radiation_wavelength 0.71073
_diffrn_reflns_av_R_equivalents 0.0223
_diffrn_reflns_av_sigmaI/netI 0.0184
_diffrn_reflns_limit_h_max 11
_diffrn_reflns_limit_h_min -11
_diffrn_reflns_limit_k_max 27
_diffrn_reflns_limit_k_min -27
_diffrn_reflns_limit_l_max 21
_diffrn_reflns_limit_l_min -21
_diffrn_reflns_number 30747
_diffrn_reflns_theta_max 28.33
_diffrn_reflns_theta_min 1.61
_diffrn_standards_decay_% ?
_diffrn_standards_interval_count ?
_diffrn_standards_interval_time ?
_diffrn_standards_number ?
_exptl_absorpt_coefficient_mu 1.434
_exptl_absorpt_correction_T_max 1.0000
_exptl_absorpt_correction_T_min 0.7441
_exptl_absorpt_correction_type multi-scan
_exptl_absorpt_process_details SADABS
_exptl_crystal_colour yellow
_exptl_crystal_density_diffrn 1.635
_exptl_crystal_density_meas ?
_exptl_crystal_density_method 'not measured'
_exptl_crystal_description rod
_exptl_crystal_F_000 1400
_exptl_crystal_size_max 0.4
_exptl_crystal_size_mid 0.2
_exptl_crystal_size_min 0.2
_refine_ls_extinction_coef ?
_refine_ls_extinction_method none
_refine_ls_goodness_of_fit_ref 1.081
_refine_ls_hydrogen_treatment mixed
_refine_ls_matrix_type full
_refine_ls_number_parameters 336
_refine_ls_number_reflns 7044
_refine_ls_number_restraints 0
_refine_ls_restrained_S_all 1.081
_refine_ls_R_factor_all 0.0217
_refine_ls_R_factor_gt 0.0203
_refine_ls_shift/su_max 0.002
_refine_ls_shift/su_mean 0.000
_refine_ls_structure_factor_coef Fsqd
_refine_ls_weighting_details 'calc w=1/[\s^2^(Fo^2^)+(0.0199P)^2^+2.2221P] where P=(Fo^2^+2Fc^2^)/3'
_refine_ls_weighting_scheme calc
_refine_ls_wR_factor_gt 0.0478
_refine_ls_wR_factor_ref 0.0484
_reflns_number_gt 6743
_reflns_number_total 7044
_reflns_threshold_expression >2sigma(I)
_cod_depositor_comments
;
The following automatic conversions were performed:
'_symmetry_cell_setting' value 'Monoclinic' changed to 'monoclinic'
according to '/home/saulius/struct/CIF-dictionaries/cif_core.dic'
dictionary named 'cif_core.dic' version 2.4.1 from 2010-06-29.

Automatic conversion script
Id: cif_fix_enum 1527 2010-12-29 10:47:43Z saulius 
;
_cod_original_sg_symbol_H-M P2(1)/n
_cod_database_code 1100851

loop_
_symmetry_equiv_pos_as_xyz
'x, y, z'
'-x+1/2, y+1/2, -z+1/2'
'-x, -y, -z'
'x-1/2, -y-1/2, z-1/2'

loop_
_atom_site_label
_atom_site_type_symbol
_atom_site_fract_x
_atom_site_fract_y
_atom_site_fract_z
_atom_site_U_iso_or_equiv
_atom_site_adp_type
_atom_site_occupancy
_atom_site_symmetry_multiplicity
_atom_site_calc_flag
_atom_site_refinement_flags
_atom_site_disorder_assembly
_atom_site_disorder_group
Ru1 Ru 0.569374(14) 0.080244(6) 0.777240(8) 0.00928(4) Uani 1 1 d . . .
S1 S 0.63738(5) 0.05897(2) 0.54063(3) 0.01572(8) Uani 1 1 d . . .
C1 C 0.7274(2) 0.00581(8) 0.83643(10) 0.0152(3) Uani 1 1 d . . .
B1 B 0.7391(2) 0.12166(9) 0.70691(11) 0.0125(3) Uani 1 1 d . . .
H1 H 0.8626 0.1163 0.6989 0.024(6) Uiso 1 1 d R . .
Cl1 Cl 0.24906(5) 0.01400(2) 0.65635(3) 0.01917(9) Uani 1 1 d . . .
Ru2 Ru 0.587124(14) 0.197618(6) 0.695230(8) 0.00921(4) Uani 1 1 d . . .
B2 B 0.5706(2) 0.10018(9) 0.64043(11) 0.0121(3) Uani 1 1 d . . .
C2 C 0.5685(2) -0.01765(8) 0.82961(11) 0.0153(3) Uani 1 1 d . . .
Cl2 Cl 0.28215(5) 0.16951(2) 0.54035(2) 0.01766(8) Uani 1 1 d . . .
C3 C 0.47251(19) 0.02224(8) 0.88074(10) 0.0138(3) Uani 1 1 d . . .
B3 B 0.3905(2) 0.07679(9) 0.68275(11) 0.0128(3) Uani 1 1 d . . .
Cl3 Cl 0.21104(5) 0.17481(2) 0.80013(3) 0.01704(8) Uani 1 1 d . . .
C4 C 0.57097(19) 0.07107(8) 0.91645(10) 0.0136(3) Uani 1 1 d . . .
B4 B 0.4019(2) 0.14802(9) 0.63188(11) 0.0128(3) Uani 1 1 d . . .
B5 B 0.3728(2) 0.14645(9) 0.73839(11) 0.0122(3) Uani 1 1 d . . .
H2 H 0.5185 0.1612 0.7841 0.046(8) Uiso 1 1 d R . .
C5 C 0.72884(19) 0.06031(8) 0.88964(10) 0.0141(3) Uani 1 1 d . . .
C6 C 0.8710(2) -0.02598(10) 0.80248(13) 0.0248(4) Uani 1 1 d . . .
H6A H 0.8353 -0.0539 0.7590 0.045(8) Uiso 1 1 d R . .
H6B H 0.9288 -0.0479 0.8464 0.055(9) Uiso 1 1 d R . .
H6C H 0.9407 0.0067 0.7836 0.042(7) Uiso 1 1 d R . .
C7 C 0.5171(3) -0.07751(8) 0.78521(13) 0.0237(4) Uani 1 1 d . . .
H7A H 0.5483 -0.1130 0.8115 0.053(8) Uiso 1 1 d R . .
H7B H 0.4087 -0.0767 0.7782 0.046(8) Uiso 1 1 d R . .
H7C H 0.5651 -0.0828 0.7443 0.060(10) Uiso 1 1 d R . .
C8 C 0.2999(2) 0.01396(9) 0.89509(12) 0.0215(4) Uani 1 1 d . . .
H8A H 0.2571 0.0527 0.8992 0.030(6) Uiso 1 1 d R . .
H8B H 0.2884 -0.0065 0.9436 0.036(7) Uiso 1 1 d R . .
H8C H 0.2435 -0.0069 0.8444 0.046(8) Uiso 1 1 d R . .
C9 C 0.5193(2) 0.12177(9) 0.97637(11) 0.0210(4) Uani 1 1 d . . .
H9A H 0.4236 0.1373 0.9603 0.026(6) Uiso 1 1 d R . .
H9B H 0.5943 0.1549 0.9727 0.040(7) Uiso 1 1 d R . .
H9C H 0.5331 0.1066 1.0333 0.040(7) Uiso 1 1 d R . .
C10 C 0.8727(2) 0.09636(9) 0.91800(12) 0.0216(4) Uani 1 1 d . . .
H10A H 0.9531 0.0987 0.8773 0.023(6) Uiso 1 1 d R . .
H10B H 0.8567 0.1386 0.9336 0.027(6) Uiso 1 1 d R . .
H10C H 0.9248 0.0793 0.9620 0.041(7) Uiso 1 1 d R . .
C21 C 0.5849(2) 0.29467(8) 0.75438(11) 0.0143(3) Uani 1 1 d . . .
C22 C 0.5222(2) 0.29910(7) 0.67075(11) 0.0143(3) Uani 1 1 d . . .
C23 C 0.64294(19) 0.28036(8) 0.61459(10) 0.0136(3) Uani 1 1 d . . .
C24 C 0.78212(19) 0.26542(8) 0.66402(10) 0.0122(3) Uani 1 1 d . . .
C25 C 0.74592(19) 0.27435(8) 0.75024(10) 0.0132(3) Uani 1 1 d . . .
C26 C 0.5012(2) 0.31367(9) 0.83226(12) 0.0218(4) Uani 1 1 d . . .
H26A H 0.5479 0.2948 0.8784 0.037(7) Uiso 1 1 d R . .
H26B H 0.3968 0.3081 0.8285 0.037(7) Uiso 1 1 d R . .
H26C H 0.5044 0.3591 0.8365 0.045(8) Uiso 1 1 d R . .
C27 C 0.3603(2) 0.32201(9) 0.64616(12) 0.0205(4) Uani 1 1 d . . .
H27A H 0.2919 0.3145 0.6866 0.030(6) Uiso 1 1 d R . .
H27B H 0.3269 0.3020 0.5954 0.028(6) Uiso 1 1 d R . .
H27C H 0.3580 0.3641 0.6374 0.035(7) Uiso 1 1 d R . .
C28 C 0.6302(2) 0.28410(9) 0.52068(11) 0.0189(3) Uani 1 1 d . . .
H28A H 0.5408 0.2685 0.4983 0.023(6) Uiso 1 1 d R . .
H28B H 0.7215 0.2645 0.4933 0.030(6) Uiso 1 1 d R . .
H28C H 0.6356 0.3277 0.5042 0.036(7) Uiso 1 1 d R . .
C29 C 0.94063(19) 0.24922(8) 0.63099(11) 0.0152(3) Uani 1 1 d . . .
H29A H 0.9939 0.2208 0.6618 0.034(7) Uiso 1 1 d R . .
H29B H 0.9406 0.2301 0.5782 0.031(6) Uiso 1 1 d R . .
H29C H 0.9990 0.2875 0.6241 0.026(6) Uiso 1 1 d R . .
C30 C 0.8581(2) 0.26778(9) 0.82337(11) 0.0189(3) Uani 1 1 d . . .
H30A H 0.8029 0.2584 0.8767 0.040(7) Uiso 1 1 d R . .
H30B H 0.9082 0.3044 0.8350 0.040(7) Uiso 1 1 d R . .
H30C H 0.9410 0.2387 0.8167 0.049(8) Uiso 1 1 d R . .
C31 C 0.7955(3) 0.10663(12) 0.50230(15) 0.0467(7) Uani 1 1 d . . .
H31A H 0.8379 0.0893 0.4571 0.047(8) Uiso 1 1 d R . .
H31B H 0.8722 0.1118 0.5430 0.055(9) Uiso 1 1 d R . .
H31C H 0.7637 0.1505 0.4936 0.069(10) Uiso 1 1 d R . .
C32 C 0.7422(3) -0.01071(10) 0.57553(13) 0.0317(5) Uani 1 1 d . . .
H32A H 0.7673 -0.0318 0.5266 0.036(7) Uiso 1 1 d R . .
H32B H 0.8159 0.0025 0.6152 0.037(7) Uiso 1 1 d R . .
H32C H 0.6719 -0.0367 0.6071 0.057(9) Uiso 1 1 d R . .

loop_
_atom_site_aniso_label
_atom_site_aniso_U_11
_atom_site_aniso_U_22
_atom_site_aniso_U_33
_atom_site_aniso_U_23
_atom_site_aniso_U_13
_atom_site_aniso_U_12
Ru1 0.00982(6) 0.00899(6) 0.00908(6) 0.00068(4) 0.00115(4) 0.00023(4)
S1 0.0206(2) 0.01486(19) 0.01191(18) -0.00257(15) 0.00487(15) -0.00273(15)
C1 0.0161(8) 0.0151(8) 0.0145(8) 0.0050(6) 0.0020(6) 0.0041(6)
B1 0.0133(8) 0.0114(8) 0.0130(8) 0.0004(6) 0.0024(6) 0.0004(6)
Cl1 0.0211(2) 0.0200(2) 0.01649(19) -0.00233(15) 0.00008(15) -0.00968(16)
Ru2 0.00954(6) 0.00911(6) 0.00901(6) 0.00068(4) 0.00081(4) 0.00010(4)
B2 0.0130(8) 0.0134(8) 0.0099(8) -0.0003(6) 0.0027(6) -0.0004(6)
C2 0.0199(8) 0.0109(7) 0.0151(8) 0.0033(6) -0.0001(6) 0.0001(6)
Cl2 0.01782(19) 0.0229(2) 0.01208(18) 0.00290(15) -0.00373(14) -0.00025(15)
C3 0.0148(8) 0.0139(8) 0.0129(7) 0.0063(6) 0.0012(6) 0.0009(6)
B3 0.0133(8) 0.0136(8) 0.0117(8) -0.0013(6) 0.0017(6) -0.0029(6)
Cl3 0.01305(18) 0.0222(2) 0.01606(18) 0.00189(15) 0.00393(14) 0.00467(15)
C4 0.0151(8) 0.0152(8) 0.0104(7) 0.0038(6) -0.0003(6) 0.0026(6)
B4 0.0125(8) 0.0147(8) 0.0113(8) 0.0019(6) 0.0008(6) 0.0007(6)
B5 0.0105(8) 0.0147(8) 0.0114(8) -0.0003(6) 0.0022(6) 0.0006(6)
C5 0.0140(8) 0.0157(8) 0.0127(7) 0.0053(6) -0.0007(6) 0.0015(6)
C6 0.0225(9) 0.0254(10) 0.0269(10) 0.0043(8) 0.0061(8) 0.0122(8)
C7 0.0348(11) 0.0124(8) 0.0239(10) 0.0008(7) 0.0006(8) -0.0021(7)
C8 0.0144(8) 0.0274(10) 0.0231(9) 0.0124(7) 0.0036(7) -0.0012(7)
C9 0.0290(10) 0.0217(9) 0.0124(8) -0.0008(7) 0.0021(7) 0.0077(7)
C10 0.0179(8) 0.0256(10) 0.0210(9) 0.0056(7) -0.0064(7) -0.0049(7)
C21 0.0156(8) 0.0105(7) 0.0170(8) -0.0022(6) 0.0023(6) -0.0001(6)
C22 0.0141(8) 0.0086(7) 0.0201(8) 0.0021(6) 0.0005(6) 0.0007(6)
C23 0.0141(8) 0.0109(7) 0.0159(8) 0.0036(6) 0.0009(6) -0.0018(6)
C24 0.0119(7) 0.0099(7) 0.0149(8) 0.0013(6) 0.0008(6) -0.0018(6)
C25 0.0142(7) 0.0099(7) 0.0154(8) -0.0003(6) 0.0001(6) -0.0020(6)
C26 0.0234(9) 0.0192(9) 0.0232(9) -0.0052(7) 0.0075(7) 0.0011(7)
C27 0.0149(8) 0.0160(8) 0.0304(10) 0.0035(7) 0.0001(7) 0.0038(6)
C28 0.0173(8) 0.0224(9) 0.0170(8) 0.0066(7) -0.0016(6) -0.0011(7)
C29 0.0129(7) 0.0148(8) 0.0178(8) 0.0016(6) 0.0021(6) -0.0010(6)
C30 0.0202(9) 0.0201(9) 0.0163(8) -0.0013(7) -0.0036(7) -0.0023(7)
C31 0.0660(17) 0.0421(14) 0.0339(13) -0.0202(11) 0.0358(12) -0.0334(13)
C32 0.0470(13) 0.0270(11) 0.0210(10) -0.0072(8) -0.0021(9) 0.0175(9)

loop_
_atom_type_symbol
_atom_type_description
_atom_type_scat_dispersion_real
_atom_type_scat_dispersion_imag
_atom_type_scat_source
C C 0.0033 0.0016 'International Tables Vol C Tables 4.2.6.8 and 6.1.1.4'
H H 0.0000 0.0000 'International Tables Vol C Tables 4.2.6.8 and 6.1.1.4'
B B 0.0013 0.0007 'International Tables Vol C Tables 4.2.6.8 and 6.1.1.4'
Cl Cl 0.1484 0.1585 'International Tables Vol C Tables 4.2.6.8 and 6.1.1.4'
Ru Ru -1.2594 0.8363 'International Tables Vol C Tables 4.2.6.8 and 6.1.1.4'
S S 0.1246 0.1234 'International Tables Vol C Tables 4.2.6.8 and 6.1.1.4'
